data_7709673
loop_
_publ_author_name
'Radhakrishna, Latchupatula'
'Kote, Basvaraj S.'
'Kunchur, Harish S.'
'Pandey, Madhusudan Kumar'
'Mondal, Dipanjan'
'Balakrishna, Maravanji Shivaramaiah'

_publ_section_title
;
 1,2,3-Triazole based ligands with phosphine and pyridine functionalities:
 Synthesis, PdII, PtII chemistry and catalytic studies
;
_journal_name_full 'Dalton Transactions'
_journal_paper_doi 10.1039/D2DT00112H
_journal_year 2022
_chemical_formula_moiety 'C37 H28 Cl2 N4 P2 Pt, 2(C H2 Cl2)'
_chemical_formula_sum 'C39 H32 Cl6 N4 P2 Pt'
_chemical_formula_weight 1026.41
_space_group_crystal_system monoclinic
_space_group_IT_number 15
_space_group_name_Hall '-I 2ya'
_space_group_name_H-M_alt 'I 1 2/a 1'
_atom_sites_solution_hydrogens geom
_atom_sites_solution_primary dual
_audit_creation_date 2021-09-22
_audit_creation_method
;
Olex2 1.3-ac4
(compiled 2019.04.23 svn.r3594 for Rigaku Oxford Diffraction, GUI svn.r5739)
;
_audit_update_record
;
2021-09-26 deposited with the CCDC.	2022-03-04 downloaded from the CCDC.
;
_cell_angle_alpha 90
_cell_angle_beta 110.548(5)
_cell_angle_gamma 90
_cell_formula_units_Z 8
_cell_length_a 21.8778(9)
_cell_length_b 12.5511(5)
_cell_length_c 30.0950(12)
_cell_measurement_reflns_used 19129
_cell_measurement_temperature 150
_cell_measurement_theta_max 31.1370
_cell_measurement_theta_min 2.0300
_cell_volume 7738.0(6)
_computing_cell_refinement
;
CrystalClear-SM Expert 2.0 r7 (Rigaku, 2011)
;
_computing_data_collection
;
CrystalClear-SM Expert 2.0 r7 (Rigaku, 2011)
;
_computing_data_reduction
;
CrystalClear-SM Expert 2.0 r7 (Rigaku, 2011)
;
_computing_molecular_graphics 'Olex2 (Dolomanov et al., 2009)'
_computing_publication_material 'Olex2 (Dolomanov et al., 2009)'
_computing_structure_refinement 'ShelXL (Sheldrick, 2015)'
_computing_structure_solution 'ShelXT (Sheldrick, 2015)'
_diffrn_ambient_temperature 150.0
_diffrn_detector CCD
_diffrn_detector_area_resol_mean 28.5714
_diffrn_detector_type 'Rigaku Saturn724+'
_diffrn_measured_fraction_theta_full 0.977
_diffrn_measured_fraction_theta_max 0.879
_diffrn_measurement_details
;
List of Runs (angles in degrees, time in seconds):

  # Type    Start    End  Width  t~exp~   \w     \q     \k     \f   Frames
#--------------------------------------------------------------------------
  1  \w   -110.00  44.00   0.50   16.00    --  -20.00   0.00  36.00  308
  2  \w    -49.00  70.00   0.50   16.00    --  -20.00  72.00-108.00  238
  3  \w    -92.50  19.00   0.50   16.00    --  -20.00 -72.00 108.00  223
  4  \w    -59.00 -15.00   0.50   16.00    --  -20.00  72.00 -36.00   88
;
_diffrn_measurement_device 'AFC12 (Right): Kappa 3 circle'
_diffrn_measurement_device_type 'Rigaku Saturn724+ (2x2 bin mode)'
_diffrn_measurement_method 'profile data from \w-scans'
_diffrn_measurement_specimen_support 'Mitegen 50um'
_diffrn_radiation_collimation 0.3
_diffrn_radiation_monochromator Confocal
_diffrn_radiation_probe x-ray
_diffrn_radiation_type MoK\a
_diffrn_radiation_wavelength 0.71073
_diffrn_reflns_av_R_equivalents 0.1065
_diffrn_reflns_av_unetI/netI 0.0874
_diffrn_reflns_Laue_measured_fraction_full 0.977
_diffrn_reflns_Laue_measured_fraction_max 0.879
_diffrn_reflns_limit_h_max 20
_diffrn_reflns_limit_h_min -31
_diffrn_reflns_limit_k_max 17
_diffrn_reflns_limit_k_min -17
_diffrn_reflns_limit_l_max 33
_diffrn_reflns_limit_l_min -43
_diffrn_reflns_number 42720
_diffrn_reflns_point_group_measured_fraction_full 0.977
_diffrn_reflns_point_group_measured_fraction_max 0.879
_diffrn_reflns_theta_full 25.242
_diffrn_reflns_theta_max 31.208
_diffrn_reflns_theta_min 2.592
_diffrn_source 'Rotating Anode'
_diffrn_source_current 24.0
_diffrn_source_power 1.2
_diffrn_source_target Mo
_diffrn_source_type 'Rotating Anode'
_diffrn_source_voltage 50.0
_exptl_absorpt_coefficient_mu 4.160
_exptl_absorpt_correction_T_max 1.00000
_exptl_absorpt_correction_T_min 0.66083
_exptl_absorpt_correction_type numerical
_exptl_absorpt_process_details
;
CrysAlisPro 1.171.39.46 (Rigaku Oxford Diffraction, 2018)
Empirical absorption correction using spherical harmonics,
 implemented in SCALE3 ABSPACK scaling algorithm.
;
_exptl_crystal_colour colourless
_exptl_crystal_colour_primary colourless
_exptl_crystal_density_diffrn 1.762
_exptl_crystal_description needle
_exptl_crystal_F_000 4032
_exptl_crystal_size_max 0.21
_exptl_crystal_size_mid 0.124
_exptl_crystal_size_min 0.087
_refine_diff_density_max 1.814
_refine_diff_density_min -2.756
_refine_diff_density_rms 0.269
_refine_ls_extinction_method none
_refine_ls_goodness_of_fit_ref 1.038
_refine_ls_hydrogen_treatment constr
_refine_ls_matrix_type full
_refine_ls_number_parameters 469
_refine_ls_number_reflns 11051
_refine_ls_number_restraints 0
_refine_ls_restrained_S_all 1.038
_refine_ls_R_factor_all 0.0814
_refine_ls_R_factor_gt 0.0542
_refine_ls_shift/su_max 0.001
_refine_ls_shift/su_mean 0.000
_refine_ls_structure_factor_coef Fsqd
_refine_ls_weighting_details 'w=1/[\s^2^(Fo^2^)+(0.0349P)^2^+82.9282P] where P=(Fo^2^+2Fc^2^)/3'
_refine_ls_weighting_scheme calc
_refine_ls_wR_factor_gt 0.1071
_refine_ls_wR_factor_ref 0.1174
_reflns_Friedel_coverage 0.000
_reflns_number_gt 8402
_reflns_number_total 11051
_reflns_threshold_expression 'I > 2\s(I)'
_cod_data_source_file d2dt00112h2.cif
_cod_data_source_block compound-12
_cod_database_code 7709673
_shelx_shelxl_version_number 2018/3
_shelx_space_group_comment
;
The symmetry employed for this shelxl refinement is uniquely defined
by the following loop, which should always be used as a source of
symmetry information in preference to the above space-group names.
They are only intended as comments.
;
_shelx_estimated_absorpt_t_max 0.714
_shelx_estimated_absorpt_t_min 0.475
_olex2_refinement_description
;
1. Fixed Uiso
 At 1.2 times of:
  All C(H) groups, All C(H,H) groups
2.a Secondary CH2 refined with riding coordinates:
 C38(H38A,H38B), C39(H39A,H39B)
2.b Aromatic/amide H refined with riding coordinates:
 C15(H15), C23(H23), C33(H33), C25(H25), C10(H10), C21(H21), C16(H16),
 C28(H28), C36(H36), C27(H27), C11(H11), C22(H22), C13(H13), C5(H5), C34(H34),
 C24(H24), C35(H35), C29(H29), C18(H18), C12(H12), C3(H3), C4(H4), C31(H31),
 C37(H37), C19(H19), C30(H30), C6(H6), C17(H17)
;
_olex2_submission_special_instructions 'No special instructions were received'
_oxdiff_exptl_absorpt_empirical_details
;
Empirical correction (ABSPACK) includes:
- Absorption correction using spherical harmonics
- Frame scaling
- Detector area scaling
;

loop_
_space_group_symop_operation_xyz
'x, y, z'
'-x+1/2, y, -z'
'x+1/2, y+1/2, z+1/2'
'-x+1, y+1/2, -z+1/2'
'-x, -y, -z'
'x-1/2, -y, z'
'-x+1/2, -y+1/2, -z+1/2'
'x, -y+1/2, z+1/2'

loop_
_atom_site_label
_atom_site_type_symbol
_atom_site_fract_x
_atom_site_fract_y
_atom_site_fract_z
_atom_site_U_iso_or_equiv
_atom_site_adp_type
_atom_site_occupancy
_atom_site_site_symmetry_order
_atom_site_calc_flag
_atom_site_refinement_flags_posn
_atom_site_refinement_flags_adp
_atom_site_refinement_flags_occupancy
_atom_site_disorder_assembly
_atom_site_disorder_group
Pt1 Pt 0.48506(2) 0.60943(2) 0.61858(2) 0.01410(6) Uani 1 1 d . . . . .
Cl1 Cl 0.45524(6) 0.76754(11) 0.57432(5) 0.0196(3) Uani 1 1 d . . . . .
Cl2 Cl 0.37668(6) 0.60436(12) 0.61712(5) 0.0210(3) Uani 1 1 d . . . . .
P1 P 0.59124(6) 0.63137(11) 0.62900(5) 0.0146(3) Uani 1 1 d . . . . .
P2 P 0.49659(6) 0.44622(12) 0.65122(5) 0.0149(3) Uani 1 1 d . . . . .
Cl3 Cl 0.66128(9) 0.15478(15) 0.73528(7) 0.0403(4) Uani 1 1 d . . . . .
Cl6 Cl 0.18801(8) 0.83826(16) 0.52638(6) 0.0401(4) Uani 1 1 d . . . . .
Cl4 Cl 0.66840(9) -0.05986(15) 0.77445(6) 0.0383(4) Uani 1 1 d . . . . .
Cl5 Cl 0.30121(10) 0.9188(3) 0.60286(11) 0.0880(11) Uani 1 1 d . . . . .
N3 N 0.6390(2) 0.2707(4) 0.63013(17) 0.0198(10) Uani 1 1 d . . . . .
N2 N 0.6718(2) 0.3433(4) 0.66073(17) 0.0187(10) Uani 1 1 d . . . . .
N4 N 0.4896(2) 0.1520(4) 0.60840(17) 0.0215(10) Uani 1 1 d . . . . .
C15 C 0.5813(3) 0.5031(5) 0.55149(19) 0.0187(11) Uani 1 1 d . . . . .
H15 H 0.535616 0.504356 0.545046 0.022 Uiso 1 1 calc R . . . .
C23 C 0.6405(3) 0.9834(5) 0.6125(2) 0.0266(14) Uani 1 1 d . . . . .
H23 H 0.650093 1.056193 0.609261 0.032 Uiso 1 1 calc R . . . .
C20 C 0.6133(3) 0.7696(5) 0.6225(2) 0.0191(11) Uani 1 1 d . . . . .
C33 C 0.5298(3) 0.3431(5) 0.73819(19) 0.0207(12) Uani 1 1 d . . . . .
H33 H 0.533799 0.281053 0.721331 0.025 Uiso 1 1 calc R . . . .
N1 N 0.6279(2) 0.4041(4) 0.67094(15) 0.0162(9) Uani 1 1 d . . . . .
C32 C 0.5106(3) 0.4391(5) 0.71428(19) 0.0180(11) Uani 1 1 d . . . . .
C25 C 0.5902(3) 0.8485(5) 0.6457(2) 0.0225(12) Uani 1 1 d . . . . .
H25 H 0.565312 0.829542 0.664766 0.027 Uiso 1 1 calc R . . . .
C10 C 0.5238(3) 0.1985(5) 0.54283(19) 0.0207(12) Uani 1 1 d . . . . .
H10 H 0.551573 0.239489 0.531295 0.025 Uiso 1 1 calc R . . . .
C21 C 0.6489(3) 0.7979(5) 0.5944(2) 0.0209(12) Uani 1 1 d . . . . .
H21 H 0.664060 0.744343 0.578548 0.025 Uiso 1 1 calc R . . . .
C16 C 0.6063(3) 0.4494(5) 0.5210(2) 0.0273(14) Uani 1 1 d . . . . .
H16 H 0.577612 0.413190 0.494074 0.033 Uiso 1 1 calc R . . . .
C28 C 0.3391(3) 0.2445(6) 0.6164(2) 0.0318(15) Uani 1 1 d . . . . .
H28 H 0.316603 0.203228 0.632250 0.038 Uiso 1 1 calc R . . . .
C36 C 0.5175(3) 0.5243(5) 0.7877(2) 0.0263(14) Uani 1 1 d . . . . .
H36 H 0.513403 0.585966 0.804679 0.032 Uiso 1 1 calc R . . . .
C9 C 0.5265(3) 0.2084(5) 0.58911(19) 0.0195(12) Uani 1 1 d . . . . .
C27 C 0.3935(3) 0.3036(5) 0.6428(2) 0.0233(13) Uani 1 1 d . . . . .
H27 H 0.407878 0.302896 0.676518 0.028 Uiso 1 1 calc R . . . .
C2 C 0.6416(2) 0.5964(4) 0.69046(18) 0.0151(11) Uani 1 1 d . . . . .
C11 C 0.4790(3) 0.1266(5) 0.5133(2) 0.0256(13) Uani 1 1 d . . . . .
H11 H 0.475028 0.118392 0.481075 0.031 Uiso 1 1 calc R . . . .
C14 C 0.6236(2) 0.5548(4) 0.59139(17) 0.0145(10) Uani 1 1 d . . . . .
C22 C 0.6626(3) 0.9042(5) 0.5893(2) 0.0238(13) Uani 1 1 d . . . . .
H22 H 0.687067 0.923136 0.569956 0.029 Uiso 1 1 calc R . . . .
C13 C 0.4472(3) 0.0829(5) 0.5789(2) 0.0258(13) Uani 1 1 d . . . . .
H13 H 0.420151 0.041935 0.591146 0.031 Uiso 1 1 calc R . . . .
C7 C 0.5654(2) 0.3700(4) 0.64723(18) 0.0141(10) Uani 1 1 d . . . . .
C5 C 0.7092(3) 0.5408(5) 0.7856(2) 0.0250(13) Uani 1 1 d . . . . .
H5 H 0.732145 0.522351 0.817809 0.030 Uiso 1 1 calc R . . . .
C34 C 0.5432(3) 0.3382(5) 0.7869(2) 0.0263(13) Uani 1 1 d . . . . .
H34 H 0.557039 0.273048 0.803437 0.032 Uiso 1 1 calc R . . . .
C24 C 0.6041(3) 0.9545(5) 0.6404(2) 0.0275(14) Uani 1 1 d . . . . .
H24 H 0.588571 1.008216 0.655974 0.033 Uiso 1 1 calc R . . . .
C35 C 0.5363(3) 0.4281(5) 0.8110(2) 0.0251(13) Uani 1 1 d . . . . .
H35 H 0.544559 0.424034 0.844138 0.030 Uiso 1 1 calc R . . . .
C29 C 0.3177(3) 0.2454(5) 0.5679(2) 0.0291(14) Uani 1 1 d . . . . .
H29 H 0.280792 0.204054 0.550228 0.035 Uiso 1 1 calc R . . . .
C18 C 0.7149(3) 0.4996(5) 0.5697(2) 0.0301(14) Uani 1 1 d . . . . .
H18 H 0.760506 0.499344 0.575395 0.036 Uiso 1 1 calc R . . . .
C8 C 0.5733(3) 0.2835(5) 0.62142(19) 0.0173(11) Uani 1 1 d . . . . .
C12 C 0.4409(3) 0.0681(5) 0.5320(2) 0.0270(14) Uani 1 1 d . . . . .
H12 H 0.410392 0.017955 0.512874 0.032 Uiso 1 1 calc R . . . .
C3 C 0.6671(3) 0.6736(5) 0.72502(19) 0.0198(11) Uani 1 1 d . . . . .
H3 H 0.661880 0.746719 0.716265 0.024 Uiso 1 1 calc R . . . .
C4 C 0.7003(3) 0.6464(5) 0.7722(2) 0.0250(13) Uani 1 1 d . . . . .
H4 H 0.716860 0.700816 0.795270 0.030 Uiso 1 1 calc R . . . .
C31 C 0.4038(3) 0.3650(5) 0.5702(2) 0.0225(13) Uani 1 1 d . . . . .
H31 H 0.425690 0.406780 0.554045 0.027 Uiso 1 1 calc R . . . .
C1 C 0.6513(2) 0.4898(5) 0.70487(19) 0.0157(11) Uani 1 1 d . . . . .
C37 C 0.5047(3) 0.5298(5) 0.73880(19) 0.0206(12) Uani 1 1 d . . . . .
H37 H 0.492008 0.595478 0.722455 0.025 Uiso 1 1 calc R . . . .
C19 C 0.6912(3) 0.5507(5) 0.6010(2) 0.0233(13) Uani 1 1 d . . . . .
H19 H 0.720497 0.582823 0.628980 0.028 Uiso 1 1 calc R . . . .
C30 C 0.3496(3) 0.3060(5) 0.5445(2) 0.0256(13) Uani 1 1 d . . . . .
H30 H 0.334344 0.307196 0.510815 0.031 Uiso 1 1 calc R . . . .
C6 C 0.6843(3) 0.4614(5) 0.7517(2) 0.0219(12) Uani 1 1 d . . . . .
H6 H 0.689839 0.388475 0.760660 0.026 Uiso 1 1 calc R . . . .
C17 C 0.6725(3) 0.4488(5) 0.5300(2) 0.0291(14) Uani 1 1 d . . . . .
H17 H 0.689205 0.413299 0.508755 0.035 Uiso 1 1 calc R . . . .
C38 C 0.6722(3) 0.0779(6) 0.7863(2) 0.0308(15) Uani 1 1 d . . . . .
H38A H 0.715076 0.095087 0.810552 0.037 Uiso 1 1 calc R . . . .
H38B H 0.637974 0.096819 0.799422 0.037 Uiso 1 1 calc R . . . .
C26 C 0.4268(3) 0.3636(4) 0.61997(19) 0.0177(11) Uani 1 1 d . . . . .
C39 C 0.2575(4) 0.8052(6) 0.5762(3) 0.0426(19) Uani 1 1 d . . . . .
H39A H 0.243488 0.766377 0.599623 0.051 Uiso 1 1 calc R . . . .
H39B H 0.286176 0.757458 0.566089 0.051 Uiso 1 1 calc R . . . .

loop_
_atom_site_aniso_label
_atom_site_aniso_U_11
_atom_site_aniso_U_22
_atom_site_aniso_U_33
_atom_site_aniso_U_23
_atom_site_aniso_U_13
_atom_site_aniso_U_12
Pt1 0.01211(9) 0.01336(11) 0.01509(9) 0.00013(8) 0.00259(7) 0.00054(8)
Cl1 0.0206(6) 0.0145(7) 0.0203(6) 0.0042(5) 0.0028(5) 0.0006(5)
Cl2 0.0116(5) 0.0205(7) 0.0317(7) 0.0012(6) 0.0084(5) 0.0014(5)
P1 0.0119(6) 0.0147(7) 0.0156(6) -0.0002(5) 0.0029(5) -0.0011(5)
P2 0.0128(6) 0.0134(7) 0.0165(6) -0.0005(5) 0.0023(5) -0.0003(5)
Cl3 0.0443(10) 0.0258(9) 0.0463(10) 0.0050(8) 0.0102(8) 0.0054(7)
Cl6 0.0293(8) 0.0438(11) 0.0414(9) 0.0020(8) 0.0052(7) 0.0056(7)
Cl4 0.0436(9) 0.0312(10) 0.0400(9) 0.0052(7) 0.0144(8) -0.0009(8)
Cl5 0.0304(10) 0.103(2) 0.114(2) -0.0736(19) 0.0044(12) 0.0017(12)
N3 0.016(2) 0.019(3) 0.022(2) 0.000(2) 0.0054(19) 0.0019(19)
N2 0.014(2) 0.014(2) 0.028(2) 0.000(2) 0.0070(19) 0.0031(18)
N4 0.019(2) 0.017(3) 0.027(2) 0.003(2) 0.006(2) -0.0047(19)
C15 0.020(3) 0.015(3) 0.019(2) 0.001(2) 0.004(2) -0.003(2)
C23 0.024(3) 0.019(3) 0.033(3) 0.004(3) 0.004(3) -0.002(2)
C20 0.019(3) 0.015(3) 0.023(3) 0.000(2) 0.008(2) -0.003(2)
C33 0.025(3) 0.019(3) 0.018(2) -0.003(2) 0.007(2) -0.001(2)
N1 0.015(2) 0.014(2) 0.018(2) -0.0009(18) 0.0040(17) -0.0007(17)
C32 0.016(2) 0.019(3) 0.019(2) 0.001(2) 0.006(2) 0.000(2)
C25 0.021(3) 0.023(3) 0.021(3) 0.000(2) 0.005(2) 0.001(2)
C10 0.019(3) 0.021(3) 0.021(3) -0.005(2) 0.005(2) -0.001(2)
C21 0.018(3) 0.019(3) 0.022(3) 0.004(2) 0.003(2) 0.000(2)
C16 0.040(4) 0.021(3) 0.020(3) -0.001(2) 0.010(3) 0.000(3)
C28 0.025(3) 0.034(4) 0.041(4) -0.006(3) 0.018(3) -0.014(3)
C36 0.030(3) 0.027(4) 0.023(3) -0.008(2) 0.010(3) 0.002(3)
C9 0.017(2) 0.016(3) 0.022(3) 0.003(2) 0.002(2) 0.006(2)
C27 0.018(3) 0.026(4) 0.025(3) -0.004(2) 0.008(2) -0.007(2)
C2 0.012(2) 0.016(3) 0.015(2) 0.000(2) 0.0029(19) -0.002(2)
C11 0.027(3) 0.023(3) 0.023(3) -0.007(2) 0.004(2) -0.002(2)
C14 0.016(2) 0.013(3) 0.014(2) -0.001(2) 0.005(2) 0.004(2)
C22 0.022(3) 0.017(3) 0.031(3) 0.005(2) 0.008(2) -0.002(2)
C13 0.023(3) 0.022(3) 0.029(3) 0.002(2) 0.004(2) -0.002(2)
C7 0.011(2) 0.012(3) 0.018(2) 0.0013(19) 0.0049(19) -0.0002(18)
C5 0.020(3) 0.032(4) 0.019(3) 0.000(2) 0.000(2) 0.001(2)
C34 0.029(3) 0.023(3) 0.025(3) 0.007(3) 0.006(2) -0.004(3)
C24 0.024(3) 0.021(3) 0.032(3) -0.002(3) 0.002(3) 0.006(2)
C35 0.029(3) 0.032(4) 0.017(2) -0.003(2) 0.011(2) -0.008(3)
C29 0.019(3) 0.026(4) 0.035(3) -0.005(3) 0.001(3) -0.008(2)
C18 0.029(3) 0.026(4) 0.041(4) 0.009(3) 0.020(3) 0.012(3)
C8 0.018(2) 0.014(3) 0.018(2) 0.003(2) 0.004(2) 0.001(2)
C12 0.028(3) 0.017(3) 0.031(3) -0.007(3) 0.004(3) -0.004(2)
C3 0.020(3) 0.018(3) 0.023(3) -0.003(2) 0.010(2) 0.000(2)
C4 0.025(3) 0.024(3) 0.023(3) -0.007(2) 0.003(2) -0.008(2)
C31 0.022(3) 0.021(3) 0.021(3) 0.000(2) 0.003(2) -0.003(2)
C1 0.007(2) 0.017(3) 0.021(2) -0.002(2) 0.0022(19) -0.0019(19)
C37 0.023(3) 0.020(3) 0.018(2) -0.001(2) 0.006(2) 0.000(2)
C19 0.019(3) 0.026(3) 0.023(3) 0.004(2) 0.005(2) 0.004(2)
C30 0.019(3) 0.026(4) 0.024(3) -0.004(2) -0.002(2) -0.007(2)
C6 0.017(3) 0.024(3) 0.021(3) 0.003(2) 0.003(2) 0.003(2)
C17 0.045(4) 0.021(3) 0.026(3) 0.003(3) 0.020(3) 0.012(3)
C38 0.024(3) 0.038(4) 0.030(3) -0.005(3) 0.009(3) -0.005(3)
C26 0.015(2) 0.012(3) 0.022(3) -0.002(2) 0.001(2) -0.0038(19)
C39 0.037(4) 0.046(5) 0.036(4) 0.004(3) 0.002(3) 0.015(3)

loop_
_atom_type_symbol
_atom_type_description
_atom_type_scat_dispersion_real
_atom_type_scat_dispersion_imag
_atom_type_scat_source
C C 0.0033 0.0016 'International Tables Vol C Tables 4.2.6.8 and 6.1.1.4'
H H 0.0000 0.0000 'International Tables Vol C Tables 4.2.6.8 and 6.1.1.4'
Cl Cl 0.1484 0.1585 'International Tables Vol C Tables 4.2.6.8 and 6.1.1.4'
N N 0.0061 0.0033 'International Tables Vol C Tables 4.2.6.8 and 6.1.1.4'
P P 0.1023 0.0942 'International Tables Vol C Tables 4.2.6.8 and 6.1.1.4'
Pt Pt -1.7033 8.3905 'International Tables Vol C Tables 4.2.6.8 and 6.1.1.4'

loop_
_geom_angle_atom_site_label_1
_geom_angle_atom_site_label_2
_geom_angle_atom_site_label_3
_geom_angle
_geom_angle_site_symmetry_1
_geom_angle_site_symmetry_3
_geom_angle_publ_flag
Cl1 Pt1 Cl2 86.27(5) . . ?
P1 Pt1 Cl1 92.48(5) . . ?
P1 Pt1 Cl2 171.47(5) . . ?
P2 Pt1 Cl1 169.48(5) . . ?
P2 Pt1 Cl2 86.64(5) . . ?
P2 Pt1 P1 95.66(5) . . ?
C20 P1 Pt1 113.51(19) . . ?
C20 P1 C2 104.2(2) . . ?
C2 P1 Pt1 109.57(18) . . ?
C14 P1 Pt1 117.40(18) . . ?
C14 P1 C20 105.2(3) . . ?
C14 P1 C2 105.9(2) . . ?
C32 P2 Pt1 117.0(2) . . ?
C32 P2 C7 101.7(2) . . ?
C7 P2 Pt1 114.72(18) . . ?
C26 P2 Pt1 110.47(19) . . ?
C26 P2 C32 108.5(3) . . ?
C26 P2 C7 103.3(3) . . ?
N2 N3 C8 109.2(5) . . ?
N3 N2 N1 107.2(4) . . ?
C9 N4 C13 115.6(5) . . ?
C16 C15 H15 120.1 . . ?
C14 C15 H15 120.1 . . ?
C14 C15 C16 119.8(5) . . ?
C22 C23 H23 120.4 . . ?
C24 C23 H23 120.4 . . ?
C24 C23 C22 119.2(6) . . ?
C25 C20 P1 117.6(4) . . ?
C21 C20 P1 122.3(5) . . ?
C21 C20 C25 120.0(6) . . ?
C32 C33 H33 120.1 . . ?
C32 C33 C34 119.8(6) . . ?
C34 C33 H33 120.1 . . ?
N2 N1 C7 111.5(4) . . ?
N2 N1 C1 118.7(4) . . ?
C7 N1 C1 129.8(5) . . ?
C33 C32 P2 119.6(4) . . ?
C37 C32 P2 120.1(4) . . ?
C37 C32 C33 120.2(5) . . ?
C20 C25 H25 120.4 . . ?
C24 C25 C20 119.2(6) . . ?
C24 C25 H25 120.4 . . ?
C9 C10 H10 120.9 . . ?
C9 C10 C11 118.1(6) . . ?
C11 C10 H10 120.9 . . ?
C20 C21 H21 119.8 . . ?
C20 C21 C22 120.3(6) . . ?
C22 C21 H21 119.8 . . ?
C15 C16 H16 119.9 . . ?
C17 C16 C15 120.2(6) . . ?
C17 C16 H16 119.9 . . ?
C27 C28 H28 119.7 . . ?
C29 C28 H28 119.7 . . ?
C29 C28 C27 120.6(6) . . ?
C35 C36 H36 120.3 . . ?
C35 C36 C37 119.4(6) . . ?
C37 C36 H36 120.3 . . ?
N4 C9 C10 124.6(5) . . ?
N4 C9 C8 115.6(5) . . ?
C10 C9 C8 119.8(5) . . ?
C28 C27 H27 120.0 . . ?
C26 C27 C28 119.9(6) . . ?
C26 C27 H27 120.0 . . ?
C3 C2 P1 121.8(4) . . ?
C3 C2 C1 117.3(5) . . ?
C1 C2 P1 120.7(4) . . ?
C10 C11 H11 120.7 . . ?
C12 C11 C10 118.6(6) . . ?
C12 C11 H11 120.7 . . ?
C15 C14 P1 120.0(4) . . ?
C15 C14 C19 119.6(5) . . ?
C19 C14 P1 120.4(4) . . ?
C23 C22 H22 119.9 . . ?
C21 C22 C23 120.2(6) . . ?
C21 C22 H22 119.9 . . ?
N4 C13 H13 118.1 . . ?
N4 C13 C12 123.9(6) . . ?
C12 C13 H13 118.1 . . ?
N1 C7 P2 119.9(4) . . ?
N1 C7 C8 103.8(5) . . ?
C8 C7 P2 136.0(4) . . ?
C4 C5 H5 120.2 . . ?
C4 C5 C6 119.6(5) . . ?
C6 C5 H5 120.2 . . ?
C33 C34 H34 120.1 . . ?
C35 C34 C33 119.8(6) . . ?
C35 C34 H34 120.1 . . ?
C23 C24 H24 119.5 . . ?
C25 C24 C23 121.0(6) . . ?
C25 C24 H24 119.5 . . ?
C36 C35 H35 119.5 . . ?
C34 C35 C36 120.9(5) . . ?
C34 C35 H35 119.5 . . ?
C28 C29 H29 119.9 . . ?
C28 C29 C30 120.2(6) . . ?
C30 C29 H29 119.9 . . ?
C19 C18 H18 119.9 . . ?
C17 C18 H18 119.9 . . ?
C17 C18 C19 120.2(6) . . ?
N3 C8 C9 119.1(5) . . ?
N3 C8 C7 108.3(5) . . ?
C7 C8 C9 132.6(5) . . ?
C11 C12 C13 119.3(6) . . ?
C11 C12 H12 120.3 . . ?
C13 C12 H12 120.3 . . ?
C2 C3 H3 119.3 . . ?
C2 C3 C4 121.4(6) . . ?
C4 C3 H3 119.3 . . ?
C5 C4 C3 120.3(6) . . ?
C5 C4 H4 119.9 . . ?
C3 C4 H4 119.9 . . ?
C30 C31 H31 119.8 . . ?
C30 C31 C26 120.4(6) . . ?
C26 C31 H31 119.8 . . ?
C2 C1 N1 120.9(5) . . ?
C6 C1 N1 117.1(5) . . ?
C6 C1 C2 121.9(5) . . ?
C32 C37 C36 119.8(6) . . ?
C32 C37 H37 120.1 . . ?
C36 C37 H37 120.1 . . ?
C14 C19 H19 120.1 . . ?
C18 C19 C14 119.7(6) . . ?
C18 C19 H19 120.1 . . ?
C29 C30 C31 119.9(6) . . ?
C29 C30 H30 120.0 . . ?
C31 C30 H30 120.0 . . ?
C5 C6 H6 120.3 . . ?
C1 C6 C5 119.4(6) . . ?
C1 C6 H6 120.3 . . ?
C16 C17 C18 120.4(6) . . ?
C16 C17 H17 119.8 . . ?
C18 C17 H17 119.8 . . ?
Cl3 C38 H38A 109.1 . . ?
Cl3 C38 H38B 109.1 . . ?
Cl4 C38 Cl3 112.3(4) . . ?
Cl4 C38 H38A 109.1 . . ?
Cl4 C38 H38B 109.1 . . ?
H38A C38 H38B 107.9 . . ?
C27 C26 P2 123.1(4) . . ?
C27 C26 C31 118.9(5) . . ?
C31 C26 P2 117.9(4) . . ?
Cl6 C39 H39A 109.3 . . ?
Cl6 C39 H39B 109.3 . . ?
Cl5 C39 Cl6 111.5(4) . . ?
Cl5 C39 H39A 109.3 . . ?
Cl5 C39 H39B 109.3 . . ?
H39A C39 H39B 108.0 . . ?

loop_
_geom_bond_atom_site_label_1
_geom_bond_atom_site_label_2
_geom_bond_distance
_geom_bond_site_symmetry_2
_geom_bond_publ_flag
Pt1 Cl1 2.3511(13) . ?
Pt1 Cl2 2.3569(13) . ?
Pt1 P1 2.2493(14) . ?
Pt1 P2 2.2473(15) . ?
P1 C20 1.829(6) . ?
P1 C2 1.843(5) . ?
P1 C14 1.808(5) . ?
P2 C32 1.815(6) . ?
P2 C7 1.822(5) . ?
P2 C26 1.812(5) . ?
Cl3 C38 1.757(7) . ?
Cl6 C39 1.769(7) . ?
Cl4 C38 1.762(7) . ?
Cl5 C39 1.748(8) . ?
N3 N2 1.315(6) . ?
N3 C8 1.377(7) . ?
N2 N1 1.344(6) . ?
N4 C9 1.349(7) . ?
N4 C13 1.350(7) . ?
C15 H15 0.9500 . ?
C15 C16 1.394(8) . ?
C15 C14 1.393(7) . ?
C23 H23 0.9500 . ?
C23 C22 1.394(9) . ?
C23 C24 1.392(9) . ?
C20 C25 1.403(8) . ?
C20 C21 1.382(8) . ?
C33 H33 0.9500 . ?
C33 C32 1.390(8) . ?
C33 C34 1.391(8) . ?
N1 C7 1.371(6) . ?
N1 C1 1.447(7) . ?
C32 C37 1.388(8) . ?
C25 H25 0.9500 . ?
C25 C24 1.387(9) . ?
C10 H10 0.9500 . ?
C10 C9 1.378(8) . ?
C10 C11 1.398(8) . ?
C21 H21 0.9500 . ?
C21 C22 1.388(8) . ?
C16 H16 0.9500 . ?
C16 C17 1.378(9) . ?
C28 H28 0.9500 . ?
C28 C27 1.391(8) . ?
C28 C29 1.369(9) . ?
C36 H36 0.9500 . ?
C36 C35 1.384(9) . ?
C36 C37 1.399(8) . ?
C9 C8 1.478(8) . ?
C27 H27 0.9500 . ?
C27 C26 1.386(8) . ?
C2 C3 1.388(7) . ?
C2 C1 1.399(8) . ?
C11 H11 0.9500 . ?
C11 C12 1.370(9) . ?
C14 C19 1.404(7) . ?
C22 H22 0.9500 . ?
C13 H13 0.9500 . ?
C13 C12 1.382(9) . ?
C7 C8 1.381(8) . ?
C5 H5 0.9500 . ?
C5 C4 1.379(9) . ?
C5 C6 1.393(8) . ?
C34 H34 0.9500 . ?
C34 C35 1.379(9) . ?
C24 H24 0.9500 . ?
C35 H35 0.9500 . ?
C29 H29 0.9500 . ?
C29 C30 1.381(9) . ?
C18 H18 0.9500 . ?
C18 C19 1.385(9) . ?
C18 C17 1.384(9) . ?
C12 H12 0.9500 . ?
C3 H3 0.9500 . ?
C3 C4 1.391(8) . ?
C4 H4 0.9500 . ?
C31 H31 0.9500 . ?
C31 C30 1.381(8) . ?
C31 C26 1.403(8) . ?
C1 C6 1.387(7) . ?
C37 H37 0.9500 . ?
C19 H19 0.9500 . ?
C30 H30 0.9500 . ?
C6 H6 0.9500 . ?
C17 H17 0.9500 . ?
C38 H38A 0.9900 . ?
C38 H38B 0.9900 . ?
C39 H39A 0.9900 . ?
C39 H39B 0.9900 . ?

loop_
_geom_torsion_atom_site_label_1
_geom_torsion_atom_site_label_2
_geom_torsion_atom_site_label_3
_geom_torsion_atom_site_label_4
_geom_torsion
_geom_torsion_site_symmetry_1
_geom_torsion_site_symmetry_2
_geom_torsion_site_symmetry_3
_geom_torsion_site_symmetry_4
_geom_torsion_publ_flag
Pt1 P1 C20 C25 46.2(5) . . . . ?
Pt1 P1 C20 C21 -131.1(4) . . . . ?
Pt1 P1 C2 C3 -99.9(4) . . . . ?
Pt1 P1 C2 C1 75.1(5) . . . . ?
Pt1 P1 C14 C15 13.3(5) . . . . ?
Pt1 P1 C14 C19 -169.3(4) . . . . ?
Pt1 P2 C32 C33 -168.4(4) . . . . ?
Pt1 P2 C32 C37 9.1(5) . . . . ?
Pt1 P2 C7 N1 65.5(5) . . . . ?
Pt1 P2 C7 C8 -107.2(6) . . . . ?
Pt1 P2 C26 C27 -131.8(5) . . . . ?
Pt1 P2 C26 C31 45.1(5) . . . . ?
P1 C20 C25 C24 -177.9(4) . . . . ?
P1 C20 C21 C22 177.8(4) . . . . ?
P1 C2 C3 C4 174.3(4) . . . . ?
P1 C2 C1 N1 6.5(7) . . . . ?
P1 C2 C1 C6 -174.5(4) . . . . ?
P1 C14 C19 C18 -174.4(5) . . . . ?
P2 C32 C37 C36 -178.1(4) . . . . ?
P2 C7 C8 N3 172.7(5) . . . . ?
P2 C7 C8 C9 -8.0(10) . . . . ?
N3 N2 N1 C7 0.9(6) . . . . ?
N3 N2 N1 C1 178.8(5) . . . . ?
N2 N3 C8 C9 -178.0(5) . . . . ?
N2 N3 C8 C7 1.4(6) . . . . ?
N2 N1 C7 P2 -174.8(4) . . . . ?
N2 N1 C7 C8 0.0(6) . . . . ?
N2 N1 C1 C2 110.9(6) . . . . ?
N2 N1 C1 C6 -68.2(7) . . . . ?
N4 C9 C8 N3 119.6(6) . . . . ?
N4 C9 C8 C7 -59.7(8) . . . . ?
N4 C13 C12 C11 -0.4(10) . . . . ?
C15 C16 C17 C18 1.3(10) . . . . ?
C15 C14 C19 C18 3.1(9) . . . . ?
C20 P1 C2 C3 21.9(5) . . . . ?
C20 P1 C2 C1 -163.1(4) . . . . ?
C20 P1 C14 C15 -114.0(5) . . . . ?
C20 P1 C14 C19 63.4(5) . . . . ?
C20 C25 C24 C23 0.0(8) . . . . ?
C20 C21 C22 C23 0.0(8) . . . . ?
C33 C32 C37 C36 -0.6(9) . . . . ?
C33 C34 C35 C36 -1.4(9) . . . . ?
N1 C7 C8 N3 -0.8(6) . . . . ?
N1 C7 C8 C9 178.5(6) . . . . ?
N1 C1 C6 C5 178.5(5) . . . . ?
C32 P2 C7 N1 -61.8(5) . . . . ?
C32 P2 C7 C8 125.5(6) . . . . ?
C32 P2 C26 C27 -2.4(6) . . . . ?
C32 P2 C26 C31 174.6(5) . . . . ?
C32 C33 C34 C35 1.1(9) . . . . ?
C25 C20 C21 C22 0.6(8) . . . . ?
C10 C9 C8 N3 -59.3(7) . . . . ?
C10 C9 C8 C7 121.5(7) . . . . ?
C10 C11 C12 C13 0.8(9) . . . . ?
C21 C20 C25 C24 -0.6(8) . . . . ?
C16 C15 C14 P1 176.2(4) . . . . ?
C16 C15 C14 C19 -1.2(8) . . . . ?
C28 C27 C26 P2 178.1(5) . . . . ?
C28 C27 C26 C31 1.2(9) . . . . ?
C28 C29 C30 C31 0.8(10) . . . . ?
C9 N4 C13 C12 0.3(9) . . . . ?
C9 C10 C11 C12 -1.1(9) . . . . ?
C27 C28 C29 C30 -0.7(11) . . . . ?
C2 P1 C20 C25 -73.0(5) . . . . ?
C2 P1 C20 C21 109.8(5) . . . . ?
C2 P1 C14 C15 136.0(5) . . . . ?
C2 P1 C14 C19 -46.6(5) . . . . ?
C2 C3 C4 C5 0.8(9) . . . . ?
C2 C1 C6 C5 -0.6(8) . . . . ?
C11 C10 C9 N4 1.1(9) . . . . ?
C11 C10 C9 C8 179.9(5) . . . . ?
C14 P1 C20 C25 175.8(4) . . . . ?
C14 P1 C20 C21 -1.4(5) . . . . ?
C14 P1 C2 C3 132.5(5) . . . . ?
C14 P1 C2 C1 -52.4(5) . . . . ?
C14 C15 C16 C17 -0.9(9) . . . . ?
C22 C23 C24 C25 0.6(9) . . . . ?
C13 N4 C9 C10 -0.7(8) . . . . ?
C13 N4 C9 C8 -179.5(5) . . . . ?
C7 P2 C32 C33 -42.6(5) . . . . ?
C7 P2 C32 C37 134.9(5) . . . . ?
C7 P2 C26 C27 105.0(5) . . . . ?
C7 P2 C26 C31 -78.1(5) . . . . ?
C7 N1 C1 C2 -71.7(8) . . . . ?
C7 N1 C1 C6 109.3(6) . . . . ?
C34 C33 C32 P2 177.4(5) . . . . ?
C34 C33 C32 C37 -0.1(9) . . . . ?
C24 C23 C22 C21 -0.6(9) . . . . ?
C35 C36 C37 C32 0.3(9) . . . . ?
C29 C28 C27 C26 -0.3(10) . . . . ?
C8 N3 N2 N1 -1.4(6) . . . . ?
C3 C2 C1 N1 -178.3(5) . . . . ?
C3 C2 C1 C6 0.8(8) . . . . ?
C4 C5 C6 C1 0.5(9) . . . . ?
C1 N1 C7 P2 7.6(8) . . . . ?
C1 N1 C7 C8 -177.6(5) . . . . ?
C1 C2 C3 C4 -0.8(8) . . . . ?
C37 C36 C35 C34 0.7(9) . . . . ?
C19 C18 C17 C16 0.6(10) . . . . ?
C30 C31 C26 P2 -178.1(5) . . . . ?
C30 C31 C26 C27 -1.1(9) . . . . ?
C6 C5 C4 C3 -0.6(9) . . . . ?
C17 C18 C19 C14 -2.8(9) . . . . ?
C26 P2 C32 C33 65.9(5) . . . . ?
C26 P2 C32 C37 -116.6(5) . . . . ?
C26 P2 C7 N1 -174.2(4) . . . . ?
C26 P2 C7 C8 13.1(7) . . . . ?
C26 C31 C30 C29 0.1(10) . . . . ?
